data_4020076
loop_
_publ_author_name
'Helen L. Ngo'
'Wenbin Lin'

_journal_name_full 'Journal of Organic Chemistry'
_journal_page_first 1177
_journal_page_last 1187
_journal_paper_doi 10.1021/jo048333s
_journal_volume 70
_journal_year 2005
_chemical_formula_sum 'C73 H80 Cl2 N2 O P2 Ru'
_chemical_formula_weight 1235.30
_space_group_IT_number 146
_symmetry_cell_setting hexagonal
_symmetry_space_group_name_Hall 'R 3'
_symmetry_space_group_name_H-M 'R 3 :H'
_atom_sites_solution_hydrogens geom
_atom_sites_solution_primary direct
_atom_sites_solution_secondary difmap
_cell_angle_alpha 90.00
_cell_angle_beta 90.00
_cell_angle_gamma 120.00
_cell_formula_units_Z 18
_cell_length_a 24.32(8)
_cell_length_b 24.32(8)
_cell_length_c 55.8(3)
_cell_measurement_temperature 173(2)
_cell_volume 28606(207)
_diffrn_ambient_temperature 173(2)
_diffrn_radiation_monochromator graphite
_diffrn_radiation_source 'fine-focus sealed tube'
_diffrn_radiation_type MoK\a
_diffrn_radiation_wavelength 0.71073
_diffrn_reflns_av_R_equivalents 0.0842
_diffrn_reflns_av_sigmaI/netI 0.1128
_diffrn_reflns_limit_h_max 25
_diffrn_reflns_limit_h_min -27
_diffrn_reflns_limit_k_max 27
_diffrn_reflns_limit_k_min -24
_diffrn_reflns_limit_l_max 57
_diffrn_reflns_limit_l_min -60
_diffrn_reflns_number 48708
_diffrn_reflns_theta_max 23.93
_diffrn_reflns_theta_min 1.03
_exptl_absorpt_coefficient_mu 0.426
_exptl_crystal_density_diffrn 1.291
_exptl_crystal_density_method 'not measured'
_exptl_crystal_F_000 11664
_refine_ls_abs_structure_details 'Flack H D (1983), Acta Cryst. A39, 876-881'
_refine_ls_abs_structure_Flack 0.02(3)
_refine_ls_extinction_coef ?
_refine_ls_extinction_method none
_refine_ls_goodness_of_fit_ref 1.086
_refine_ls_hydrogen_treatment mixed
_refine_ls_matrix_type full
_refine_ls_number_parameters 1433
_refine_ls_number_reflns 17826
_refine_ls_number_restraints 1
_refine_ls_restrained_S_all 1.086
_refine_ls_R_factor_all 0.0932
_refine_ls_R_factor_gt 0.0656
_refine_ls_shift/su_max 0.127
_refine_ls_shift/su_mean 0.004
_refine_ls_structure_factor_coef Fsqd
_refine_ls_weighting_details 'calc w=1/[\s^2^(Fo^2^)+(0.0714P)^2^+0.0000P] where P=(Fo^2^+2Fc^2^)/3'
_refine_ls_weighting_scheme calc
_refine_ls_wR_factor_gt 0.1416
_refine_ls_wR_factor_ref 0.1542
_reflns_number_gt 13874
_reflns_number_total 17826
_reflns_threshold_expression >2sigma(I)
_cod_depositor_comments
;
The following automatic conversions were performed:
'_symmetry_cell_setting' value 'Hexagonal' changed to 'hexagonal'
according to '/home/saulius/struct/CIF-dictionaries/cif_core.dic'
dictionary named 'cif_core.dic' version 2.4.1 from 2010-06-29.

Automatic conversion script
Id: cif_fix_enum 1527 2010-12-29 10:47:43Z saulius 
;
_cod_original_sg_symbol_H-M 'R ?'
_cod_database_code 4020076

loop_
_symmetry_equiv_pos_as_xyz
'x, y, z'
'-y, x-y, z'
'-x+y, -x, z'
'x+2/3, y+1/3, z+1/3'
'-y+2/3, x-y+1/3, z+1/3'
'-x+y+2/3, -x+1/3, z+1/3'
'x+1/3, y+2/3, z+2/3'
'-y+1/3, x-y+2/3, z+2/3'
'-x+y+1/3, -x+2/3, z+2/3'

loop_
_atom_site_label
_atom_site_type_symbol
_atom_site_fract_x
_atom_site_fract_y
_atom_site_fract_z
_atom_site_U_iso_or_equiv
_atom_site_adp_type
_atom_site_occupancy
_atom_site_symmetry_multiplicity
_atom_site_calc_flag
_atom_site_refinement_flags
_atom_site_disorder_assembly
_atom_site_disorder_group
Ru1 Ru 1.15236(3) 1.33335(3) 0.746923(14) 0.02181(18) Uani 1 1 d . . .
Ru2 Ru 0.46852(3) 0.46852(3) 0.913592(14) 0.01980(17) Uani 1 1 d . . .
Cl1 Cl 1.15641(11) 1.36945(11) 0.78711(4) 0.0318(6) Uani 1 1 d . . .
Cl2 Cl 0.43592(11) 0.47109(11) 0.95387(4) 0.0333(6) Uani 1 1 d . . .
Cl3 Cl 1.12019(11) 1.29705(11) 0.70673(4) 0.0309(6) Uani 1 1 d . . .
Cl4 Cl 0.47097(11) 0.43585(11) 0.87329(4) 0.0336(6) Uani 1 1 d . . .
P1 P 1.25224(11) 1.40715(10) 0.73902(5) 0.0248(6) Uani 1 1 d . . .
P2 P 1.17835(11) 1.25955(10) 0.75484(5) 0.0251(6) Uani 1 1 d . . .
P3 P 0.56862(10) 0.49613(10) 0.92088(5) 0.0227(6) Uani 1 1 d . . .
P4 P 0.49586(10) 0.56851(10) 0.90642(5) 0.0226(6) Uani 1 1 d . . .
N1 N 1.0551(3) 1.2739(3) 0.75512(14) 0.0217(18) Uani 1 1 d . . .
H1B H 1.0363 1.2439 0.7432 0.026 Uiso 1 1 calc R . .
H1C H 1.0515 1.2529 0.7693 0.026 Uiso 1 1 calc R . .
N2 N 1.1150(3) 1.3931(3) 0.73892(14) 0.0240(19) Uani 1 1 d . . .
H2A H 1.1269 1.4234 0.7507 0.029 Uiso 1 1 calc R . .
H2B H 1.1318 1.4136 0.7247 0.029 Uiso 1 1 calc R . .
N3 N 0.4315(3) 0.3713(3) 0.92062(15) 0.032(2) Uani 1 1 d . . .
H3B H 0.4463 0.3549 0.9091 0.039 Uiso 1 1 calc R . .
H3C H 0.4471 0.3673 0.9351 0.039 Uiso 1 1 calc R . .
N4 N 0.3714(2) 0.4321(2) 0.90640(12) 0.028(2) Uani 1 1 d . . .
H4A H 0.3550 0.4469 0.9179 0.034 Uiso 1 1 calc R . .
H4B H 0.3676 0.4478 0.8919 0.034 Uiso 1 1 calc R . .
C1 C 1.2515(2) 1.5101(2) 0.72033(12) 0.035(3) Uani 1 1 d R . .
H1A H 1.2550 1.4928 0.7055 0.042 Uiso 1 1 calc R . .
C2 C 1.2555(4) 1.4830(4) 0.74175(19) 0.030(3) Uani 1 1 d . . .
C3 C 1.2468(4) 1.5061(4) 0.76305(19) 0.030(2) Uani 1 1 d . . .
H3A H 1.2473 1.4861 0.7776 0.036 Uiso 1 1 calc R . .
C4 C 1.2372(5) 1.5572(5) 0.7638(2) 0.044(3) Uani 1 1 d . . .
C5 C 1.2346(4) 1.5831(5) 0.7423(3) 0.050(3) Uani 1 1 d . . .
H5A H 1.2269 1.6177 0.7424 0.060 Uiso 1 1 calc R . .
C6 C 1.2427(4) 1.5611(4) 0.7204(2) 0.040(3) Uani 1 1 d . . .
C7 C 1.1060(4) 1.1836(4) 0.7522(2) 0.030(3) Uani 1 1 d . . .
C8 C 1.0744(4) 1.1606(4) 0.7306(2) 0.033(3) Uani 1 1 d . . .
H8A H 1.0954 1.1803 0.7161 0.039 Uiso 1 1 calc R . .
C9 C 1.0132(5) 1.1100(5) 0.7297(2) 0.042(3) Uani 1 1 d . . .
C10 C 0.9848(5) 1.0829(5) 0.7516(3) 0.054(4) Uani 1 1 d . . .
H10W H 0.9430 1.0473 0.7514 0.065 Uiso 1 1 calc R . .
C11 C 1.0137(5) 1.1046(4) 0.7736(2) 0.042(3) Uani 1 1 d . . .
C12 C 1.0741(4) 1.1545(4) 0.77385(19) 0.028(2) Uani 1 1 d . . .
H12A H 1.0953 1.1702 0.7887 0.033 Uiso 1 1 calc R . .
C13 C 0.5750(4) 0.4243(4) 0.92017(19) 0.025(2) Uani 1 1 d . . .
C14 C 0.5755(4) 0.3982(4) 0.94128(19) 0.029(2) Uani 1 1 d . . .
H14A H 0.5796 0.4212 0.9555 0.035 Uiso 1 1 calc R . .
C15 C 0.5687(5) 0.3120(5) 0.9667(2) 0.063(4) Uani 1 1 d . . .
H15A H 0.5650 0.2704 0.9643 0.095 Uiso 1 1 calc R . .
H15B H 0.5321 0.3069 0.9759 0.095 Uiso 1 1 calc R . .
H15C H 0.6078 0.3396 0.9755 0.095 Uiso 1 1 calc R . .
C16 C 0.5659(4) 0.3081(5) 0.9222(2) 0.042(3) Uani 1 1 d . . .
H16A H 0.5641 0.2682 0.9231 0.051 Uiso 1 1 calc R . .
C17 C 0.5638(4) 0.3325(4) 0.8998(2) 0.041(3) Uani 1 1 d . . .
C18 C 0.5675(4) 0.3913(4) 0.8991(2) 0.034(3) Uani 1 1 d . . .
H18A H 0.5649 0.4088 0.8842 0.041 Uiso 1 1 calc R . .
C19 C 1.3072(4) 1.4032(4) 0.75995(17) 0.023(2) Uani 1 1 d . . .
C20 C 1.3341(4) 1.4461(4) 0.77858(18) 0.030(2) Uani 1 1 d . . .
H20A H 1.3264 1.4807 0.7792 0.037 Uiso 1 1 calc R . .
C21 C 1.3214(4) 1.3558(4) 0.75730(18) 0.028(2) Uani 1 1 d . . .
C22 C 1.3709(4) 1.4423(5) 0.79608(19) 0.035(3) Uani 1 1 d . . .
C23 C 1.3591(4) 1.3497(4) 0.77501(17) 0.028(2) Uani 1 1 d . . .
C24 C 1.2989(4) 1.3107(4) 0.73658(17) 0.024(2) Uani 1 1 d . . .
C25 C 1.2375(4) 1.2630(4) 0.73456(17) 0.024(2) Uani 1 1 d . . .
C26 C 1.2209(4) 1.2199(4) 0.71530(18) 0.031(2) Uani 1 1 d . . .
H26A H 1.1783 1.1859 0.7143 0.038 Uiso 1 1 calc R . .
C27 C 1.2620(4) 1.2240(4) 0.69821(18) 0.032(2) Uani 1 1 d . . .
C28 C 1.3431(4) 1.3169(4) 0.71912(18) 0.030(2) Uani 1 1 d . . .
C29 C 1.2102(4) 1.2482(4) 0.78266(17) 0.023(2) Uani 1 1 d . . .
C30 C 1.2231(4) 1.1995(5) 0.7843(2) 0.044(3) Uani 1 1 d . . .
H30A H 1.2109 1.1700 0.7715 0.053 Uiso 1 1 calc R . .
C31 C 1.2522(5) 1.1918(6) 0.8035(2) 0.048(3) Uani 1 1 d . . .
C32 C 1.2669(6) 1.2314(7) 0.8220(2) 0.064(4) Uani 1 1 d . . .
H32A H 1.2863 1.2250 0.8357 0.077 Uiso 1 1 calc R . .
C33 C 1.2552(5) 1.2802(7) 0.8222(2) 0.060(4) Uani 1 1 d . . .
C34 C 1.3953(5) 1.4876(5) 0.8163(2) 0.052(3) Uani 1 1 d . . .
H34A H 1.3768 1.5153 0.8157 0.078 Uiso 1 1 calc R . .
H34B H 1.4416 1.5135 0.8152 0.078 Uiso 1 1 calc R . .
H34C H 1.3836 1.4642 0.8315 0.078 Uiso 1 1 calc R . .
C35 C 1.4055(4) 1.3653(5) 0.7197(2) 0.038(3) Uani 1 1 d . . .
H35A H 1.4195 1.3944 0.7327 0.046 Uiso 1 1 calc R . .
C36 C 1.4462(5) 1.3722(5) 0.7028(2) 0.045(3) Uani 1 1 d . . .
H36A H 1.4885 1.4066 0.7038 0.054 Uiso 1 1 calc R . .
C37 C 1.4294(5) 1.3313(6) 0.6836(2) 0.048(3) Uani 1 1 d . . .
C38 C 1.2409(5) 1.1784(5) 0.6779(2) 0.049(3) Uani 1 1 d . . .
H38A H 1.1950 1.1494 0.6790 0.074 Uiso 1 1 calc R . .
H38B H 1.2630 1.1540 0.6786 0.074 Uiso 1 1 calc R . .
H38C H 1.2509 1.2018 0.6627 0.074 Uiso 1 1 calc R . .
C39 C 1.4763(5) 1.3424(7) 0.6638(2) 0.077(4) Uani 1 1 d . . .
H39A H 1.4557 1.3094 0.6516 0.116 Uiso 1 1 calc R . .
H39B H 1.5128 1.3409 0.6705 0.116 Uiso 1 1 calc R . .
H39C H 1.4907 1.3841 0.6566 0.116 Uiso 1 1 calc R . .
C40 C 1.3852(4) 1.3935(5) 0.79405(18) 0.034(2) Uani 1 1 d . . .
C41 C 0.3333(4) 0.5644(4) 0.9270(2) 0.037(3) Uani 1 1 d . . .
C42 C 0.3908(4) 0.5675(4) 0.9278(2) 0.038(3) Uani 1 1 d . . .
H42A H 0.4073 0.5640 0.9428 0.046 Uiso 1 1 calc R . .
C43 C 0.4243(4) 0.5755(4) 0.90772(19) 0.022(2) Uani 1 1 d . . .
C44 C 0.3979(4) 0.5748(4) 0.88611(19) 0.027(2) Uani 1 1 d . . .
H44A H 0.4204 0.5778 0.8718 0.033 Uiso 1 1 calc R . .
C45 C 0.3401(5) 0.5699(4) 0.8848(2) 0.034(3) Uani 1 1 d . . .
C46 C 0.3085(5) 0.5656(4) 0.9052(2) 0.044(3) Uani 1 1 d . . .
H46A H 0.2685 0.5635 0.9044 0.053 Uiso 1 1 calc R . .
C47 C 0.3133(5) 0.5689(5) 0.8602(2) 0.055(3) Uani 1 1 d . . .
H47A H 0.2716 0.5654 0.8619 0.082 Uiso 1 1 calc R . .
H47B H 0.3091 0.5325 0.8511 0.082 Uiso 1 1 calc R . .
H47C H 0.3420 0.6082 0.8517 0.082 Uiso 1 1 calc R . .
C48 C 1.3244(4) 1.2729(4) 0.69991(18) 0.032(2) Uani 1 1 d . . .
C49 C 1.3691(3) 1.2814(4) 0.68214(14) 0.045(3) Uani 1 1 d . . .
H49A H 1.3571 1.2525 0.6691 0.054 Uiso 1 1 calc R . .
C50 C 1.3569(3) 1.4671(4) 0.71076(14) 0.040(3) Uani 1 1 d R . .
H50A H 1.3741 1.4955 0.7239 0.048 Uiso 1 1 d R . .
C51 C 1.3928(5) 1.4750(6) 0.6908(3) 0.051(3) Uani 1 1 d . . .
C52 C 1.3694(6) 1.4362(7) 0.6723(2) 0.059(4) Uani 1 1 d . . .
H52A H 1.3955 1.4421 0.6587 0.070 Uiso 1 1 calc R . .
C53 C 1.3074(6) 1.3872(6) 0.6725(2) 0.049(3) Uani 1 1 d . . .
C54 C 1.2718(4) 1.3793(5) 0.69257(18) 0.036(3) Uani 1 1 d . . .
H54A H 1.2293 1.3453 0.6933 0.043 Uiso 1 1 calc R . .
C55 C 1.2964(4) 1.4191(4) 0.71126(17) 0.027(2) Uani 1 1 d . . .
C56 C 1.4322(5) 1.3365(5) 0.8101(2) 0.046(3) Uani 1 1 d . . .
C57 C 1.4080(5) 1.2949(5) 0.7906(2) 0.049(3) Uani 1 1 d . . .
H57A H 1.4165 1.2610 0.7894 0.058 Uiso 1 1 calc R . .
C58 C 1.3736(4) 1.3018(5) 0.77384(19) 0.035(3) Uani 1 1 d . . .
H58A H 1.3585 1.2732 0.7607 0.043 Uiso 1 1 calc R . .
C59 C 1.2273(6) 1.5798(5) 0.7872(2) 0.064(4) Uani 1 1 d . . .
H59A H 1.2201 1.6156 0.7846 0.096 Uiso 1 1 calc R . .
H59B H 1.2650 1.5936 0.7973 0.096 Uiso 1 1 calc R . .
H59C H 1.1903 1.5453 0.7952 0.096 Uiso 1 1 calc R . .
C60 C 0.9825(5) 1.0777(5) 0.7965(2) 0.052(3) Uani 1 1 d . . .
H60A H 0.9402 1.0413 0.7936 0.078 Uiso 1 1 calc R . .
H60B H 0.9787 1.1100 0.8057 0.078 Uiso 1 1 calc R . .
H60C H 1.0079 1.0639 0.8057 0.078 Uiso 1 1 calc R . .
C61 C 0.6230(4) 0.5618(3) 0.98913(10) 0.057(4) Uani 1 1 d G . .
C62 C 0.5862(3) 0.5374(3) 0.96862(12) 0.036(3) Uani 1 1 d G . .
H62A H 0.5429 0.5268 0.9687 0.044 Uiso 1 1 calc R . .
C63 C 0.6127(3) 0.5287(3) 0.94794(10) 0.027(2) Uani 1 1 d G . .
C64 C 0.6760(3) 0.5444(3) 0.94776(12) 0.034(3) Uani 1 1 d G . .
H64A H 0.6942 0.5384 0.9336 0.041 Uiso 1 1 calc R . .
C65 C 0.7128(2) 0.5688(3) 0.96826(16) 0.057(4) Uani 1 1 d G . .
C66 C 0.6863(4) 0.5775(3) 0.98895(12) 0.067(4) Uani 1 1 d G . .
H66A H 0.7114 0.5941 1.0030 0.080 Uiso 1 1 calc R . .
C67 C 0.5552(4) 0.6226(4) 0.92755(17) 0.025(2) Uani 1 1 d . . .
C68 C 0.5387(5) 0.6460(4) 0.9476(2) 0.037(3) Uani 1 1 d . . .
H68A H 0.4960 0.6369 0.9490 0.045 Uiso 1 1 calc R . .
C69 C 0.5809(5) 0.6813(4) 0.96523(18) 0.032(2) Uani 1 1 d . . .
C70 C 0.6423(4) 0.6952(4) 0.96269(17) 0.026(2) Uani 1 1 d . . .
C71 C 0.6879(5) 0.7277(4) 0.9805(2) 0.043(3) Uani 1 1 d . . .
H71A H 0.6761 0.7422 0.9943 0.051 Uiso 1 1 calc R . .
C72 C 0.7477(5) 0.7391(4) 0.9786(2) 0.045(3) Uani 1 1 d . . .
C73 C 0.3341(4) 0.3645(4) 0.90578(18) 0.027(2) Uani 1 1 d . . .
H73A H 0.3330 0.3505 0.8889 0.032 Uiso 1 1 calc R . .
C74 C 0.7660(5) 0.7239(4) 0.9577(2) 0.044(3) Uani 1 1 d . . .
H74A H 0.8094 0.7368 0.9553 0.052 Uiso 1 1 calc R . .
C75 C 0.7238(4) 0.6912(4) 0.9404(2) 0.035(3) Uani 1 1 d . . .
H75A H 0.7377 0.6783 0.9268 0.043 Uiso 1 1 calc R . .
C76 C 0.6617(4) 0.6756(4) 0.94174(17) 0.024(2) Uani 1 1 d . . .
C77 C 0.6166(4) 0.6384(3) 0.92435(17) 0.022(2) Uani 1 1 d . . .
C78 C 0.6229(4) 0.5556(4) 0.89971(17) 0.024(2) Uani 1 1 d . . .
C79 C 0.6377(4) 0.6172(4) 0.90263(17) 0.025(2) Uani 1 1 d . . .
C80 C 1.4216(4) 1.3852(5) 0.81134(19) 0.038(3) Uani 1 1 d . . .
H80A H 1.4391 1.4146 0.8242 0.046 Uiso 1 1 calc R . .
C81 C 0.6749(4) 0.6619(4) 0.88578(17) 0.028(2) Uani 1 1 d . . .
C82 C 0.6902(4) 0.7236(4) 0.88670(19) 0.035(3) Uani 1 1 d . . .
H82A H 0.6769 0.7376 0.9003 0.042 Uiso 1 1 calc R . .
C83 C 0.5689(5) 0.7119(6) 0.8591(3) 0.055(4) Uani 1 1 d . . .
C84 C 0.5443(4) 0.6750(4) 0.8789(2) 0.035(3) Uani 1 1 d . . .
H84A H 0.5377 0.6928 0.8930 0.042 Uiso 1 1 calc R . .
C85 C 0.5290(4) 0.6137(4) 0.87894(19) 0.033(3) Uani 1 1 d . . .
C86 C 0.5379(4) 0.5880(5) 0.85848(19) 0.038(3) Uani 1 1 d . . .
H86A H 0.5272 0.5447 0.8583 0.046 Uiso 1 1 calc R . .
C87 C 0.5621(5) 0.6244(7) 0.8383(2) 0.058(4) Uani 1 1 d . . .
C88 C 0.5771(5) 0.6858(7) 0.8391(3) 0.063(4) Uani 1 1 d . . .
H88A H 0.5940 0.7114 0.8252 0.076 Uiso 1 1 calc R . .
C89 C 0.2690(7) 0.1569(5) 0.9149(3) 0.079(5) Uani 1 1 d . . .
H89A H 0.2332 0.1222 0.9222 0.095 Uiso 1 1 calc R . .
C90 C 0.2967(8) 0.1451(7) 0.8967(3) 0.083(5) Uani 1 1 d . . .
H90A H 0.2823 0.1029 0.8916 0.099 Uiso 1 1 calc R . .
C91 C 0.3446(7) 0.1934(7) 0.8861(3) 0.093(6) Uani 1 1 d . . .
H91A H 0.3650 0.1862 0.8730 0.111 Uiso 1 1 calc R . .
C92 C 0.3658(6) 0.2548(6) 0.8939(3) 0.062(4) Uani 1 1 d . . .
H92A H 0.3993 0.2894 0.8855 0.074 Uiso 1 1 calc R . .
C93 C 0.3396(5) 0.2663(4) 0.9130(2) 0.035(3) Uani 1 1 d . . .
C94 C 0.2898(5) 0.2174(5) 0.9237(2) 0.052(3) Uani 1 1 d . . .
H94A H 0.2693 0.2240 0.9370 0.063 Uiso 1 1 calc R . .
C95 C 0.7805(6) 0.5889(6) 0.9674(3) 0.100(6) Uani 1 1 d . . .
H95A H 0.7997 0.6054 0.9831 0.150 Uiso 1 1 calc R . .
H95B H 0.8015 0.6222 0.9553 0.150 Uiso 1 1 calc R . .
H95C H 0.7855 0.5525 0.9632 0.150 Uiso 1 1 calc R . .
C96 C 0.3638(4) 0.3340(4) 0.92122(19) 0.027(2) Uani 1 1 d . . .
H96A H 0.3498 0.3327 0.9381 0.032 Uiso 1 1 calc R . .
C97 C 0.7228(4) 0.7658(5) 0.8696(2) 0.040(3) Uani 1 1 d . . .
H97A H 0.7349 0.8091 0.8718 0.048 Uiso 1 1 calc R . .
C98 C 0.7394(4) 0.7476(5) 0.8487(2) 0.041(3) Uani 1 1 d . . .
C99 C 0.6957(4) 0.6432(4) 0.86457(17) 0.026(2) Uani 1 1 d . . .
C100 C 0.6812(4) 0.5811(5) 0.86204(18) 0.032(2) Uani 1 1 d . . .
C101 C 1.2372(5) 1.5881(5) 0.6977(2) 0.058(4) Uani 1 1 d . . .
H10A H 1.2292 1.6230 0.7009 0.087 Uiso 1 1 calc R . .
H10B H 1.2019 1.5552 0.6883 0.087 Uiso 1 1 calc R . .
H10C H 1.2767 1.6040 0.6886 0.087 Uiso 1 1 calc R . .
C102 C 1.4613(5) 1.5284(6) 0.6902(3) 0.079(5) Uani 1 1 d . . .
H10D H 1.4725 1.5503 0.7057 0.119 Uiso 1 1 calc R . .
H10E H 1.4665 1.5584 0.6775 0.119 Uiso 1 1 calc R . .
H10F H 1.4891 1.5108 0.6870 0.119 Uiso 1 1 calc R . .
C103 C 0.6468(4) 0.5393(5) 0.87990(18) 0.033(3) Uani 1 1 d . . .
H10X H 0.6388 0.4970 0.8787 0.039 Uiso 1 1 calc R . .
C104 C 1.2817(6) 1.3415(8) 0.6525(2) 0.081(5) Uani 1 1 d . . .
H10G H 1.3135 1.3548 0.6397 0.121 Uiso 1 1 calc R . .
H10H H 1.2433 1.3400 0.6463 0.121 Uiso 1 1 calc R . .
H10I H 1.2713 1.2993 0.6583 0.121 Uiso 1 1 calc R . .
C105 C 1.4677(6) 1.3239(7) 0.8297(2) 0.073(4) Uani 1 1 d . . .
H10J H 1.4826 1.3577 0.8417 0.110 Uiso 1 1 calc R . .
H10K H 1.5042 1.3230 0.8227 0.110 Uiso 1 1 calc R . .
H10L H 1.4393 1.2829 0.8372 0.110 Uiso 1 1 calc R . .
C106 C 1.2667(6) 1.1387(6) 0.8040(3) 0.083(5) Uani 1 1 d . . .
H10M H 1.2554 1.1166 0.7885 0.124 Uiso 1 1 calc R . .
H10N H 1.2422 1.1088 0.8168 0.124 Uiso 1 1 calc R . .
H10O H 1.3122 1.1560 0.8070 0.124 Uiso 1 1 calc R . .
C107 C 1.2262(4) 1.2882(5) 0.80141(18) 0.038(3) Uani 1 1 d . . .
H10P H 1.2180 1.3225 0.8007 0.046 Uiso 1 1 calc R . .
C108 C 1.2741(7) 1.3275(8) 0.8415(2) 0.085(5) Uani 1 1 d . . .
H10Q H 1.2955 1.3175 0.8543 0.128 Uiso 1 1 calc R . .
H10R H 1.2363 1.3266 0.8481 0.128 Uiso 1 1 calc R . .
H10S H 1.3031 1.3699 0.8351 0.128 Uiso 1 1 calc R . .
C109 C 0.9812(5) 1.0858(5) 0.7071(2) 0.065(4) Uani 1 1 d . . .
H10T H 0.9390 1.0491 0.7099 0.097 Uiso 1 1 calc R . .
H10U H 1.0061 1.0729 0.6971 0.097 Uiso 1 1 calc R . .
H10V H 0.9769 1.1190 0.6988 0.097 Uiso 1 1 calc R . .
C110 C 1.0223(4) 1.3091(4) 0.75731(17) 0.026(2) Uani 1 1 d . . .
H11D H 1.0338 1.3320 0.7730 0.031 Uiso 1 1 calc R . .
C111 C 1.0459(4) 1.3576(4) 0.73714(18) 0.025(2) Uani 1 1 d . . .
H11E H 1.0341 1.3342 0.7216 0.030 Uiso 1 1 calc R . .
C112 C 1.0179(4) 1.3988(4) 0.73778(19) 0.030(2) Uani 1 1 d . . .
C113 C 0.9645(5) 1.3820(5) 0.7250(2) 0.040(3) Uani 1 1 d . . .
H11F H 0.9507 1.3487 0.7136 0.048 Uiso 1 1 calc R . .
C114 C 0.9298(5) 1.4121(5) 0.7282(2) 0.053(3) Uani 1 1 d . . .
H11G H 0.8912 1.3984 0.7198 0.063 Uiso 1 1 calc R . .
C115 C 0.9519(5) 1.4615(5) 0.7437(2) 0.048(3) Uani 1 1 d . . .
H11H H 0.9283 1.4824 0.7464 0.058 Uiso 1 1 calc R . .
C116 C 1.0083(6) 1.4818(5) 0.7555(2) 0.052(3) Uani 1 1 d . . .
H11I H 1.0255 1.5180 0.7656 0.062 Uiso 1 1 calc R . .
C117 C 1.0383(5) 1.4487(5) 0.75230(19) 0.038(3) Uani 1 1 d . . .
H11J H 1.0765 1.4617 0.7609 0.045 Uiso 1 1 calc R . .
C118 C 0.9527(4) 1.2679(4) 0.75615(17) 0.025(2) Uani 1 1 d . . .
C119 C 0.9230(4) 1.2175(5) 0.74154(19) 0.037(3) Uani 1 1 d . . .
H11K H 0.9477 1.2039 0.7329 0.045 Uiso 1 1 calc R . .
C120 C 0.8595(6) 1.1855(5) 0.7386(2) 0.055(3) Uani 1 1 d . . .
H12C H 0.8400 1.1489 0.7287 0.066 Uiso 1 1 calc R . .
C121 C 0.8236(5) 1.2057(5) 0.7499(2) 0.056(4) Uani 1 1 d . . .
H12D H 0.7794 1.1857 0.7468 0.067 Uiso 1 1 calc R . .
C122 C 0.8506(5) 1.2540(5) 0.7655(3) 0.062(4) Uani 1 1 d . . .
H12E H 0.8251 1.2667 0.7741 0.075 Uiso 1 1 calc R . .
C123 C 0.9160(5) 1.2855(5) 0.7691(2) 0.043(3) Uani 1 1 d . . .
H12F H 0.9351 1.3190 0.7805 0.052 Uiso 1 1 calc R . .
C124 C 0.7043(5) 0.5592(5) 0.8415(2) 0.053(3) Uani 1 1 d . . .
H12B H 0.6895 0.5138 0.8433 0.080 Uiso 1 1 calc R . .
H12G H 0.7508 0.5830 0.8412 0.080 Uiso 1 1 calc R . .
H12H H 0.6879 0.5663 0.8266 0.080 Uiso 1 1 calc R . .
C125 C 0.7267(4) 0.6875(5) 0.8467(2) 0.043(3) Uani 1 1 d . . .
H12I H 0.7395 0.6750 0.8326 0.051 Uiso 1 1 calc R . .
C126 C 0.7670(5) 0.7930(5) 0.8284(2) 0.061(4) Uani 1 1 d . . .
H12J H 0.7736 0.7717 0.8147 0.091 Uiso 1 1 calc R . .
H12K H 0.8077 0.8293 0.8333 0.091 Uiso 1 1 calc R . .
H12L H 0.7378 0.8080 0.8238 0.091 Uiso 1 1 calc R . .
C127 C 0.5574(5) 0.7031(5) 0.98597(19) 0.051(3) Uani 1 1 d . . .
H12M H 0.5925 0.7274 0.9971 0.077 Uiso 1 1 calc R . .
H12N H 0.5235 0.6662 0.9942 0.077 Uiso 1 1 calc R . .
H12O H 0.5410 0.7301 0.9801 0.077 Uiso 1 1 calc R . .
C128 C 0.7935(6) 0.7676(5) 0.9993(2) 0.062(3) Uani 1 1 d . . .
H12P H 0.8347 0.7727 0.9947 0.093 Uiso 1 1 calc R . .
H12Q H 0.7769 0.7394 1.0132 0.093 Uiso 1 1 calc R . .
H12R H 0.7986 0.8091 1.0033 0.093 Uiso 1 1 calc R . .
C129 C 0.5545(5) 0.2953(5) 0.8774(2) 0.059(4) Uani 1 1 d . . .
H12S H 0.5506 0.2543 0.8814 0.089 Uiso 1 1 calc R . .
H12T H 0.5910 0.3189 0.8668 0.089 Uiso 1 1 calc R . .
H12U H 0.5158 0.2883 0.8693 0.089 Uiso 1 1 calc R . .
C130 C 0.2962(5) 0.5552(6) 0.9498(2) 0.064(4) Uani 1 1 d . . .
H13A H 0.3218 0.5565 0.9635 0.096 Uiso 1 1 calc R . .
H13B H 0.2570 0.5140 0.9493 0.096 Uiso 1 1 calc R . .
H13C H 0.2858 0.5891 0.9513 0.096 Uiso 1 1 calc R . .
C131 C 0.5754(6) 0.5957(7) 0.8164(2) 0.080(5) Uani 1 1 d . . .
H13D H 0.5600 0.5505 0.8193 0.121 Uiso 1 1 calc R . .
H13E H 0.6212 0.6177 0.8133 0.121 Uiso 1 1 calc R . .
H13F H 0.5535 0.6003 0.8025 0.121 Uiso 1 1 calc R . .
C132 C 0.5705(4) 0.3410(4) 0.9431(2) 0.038(3) Uani 1 1 d . . .
C133 C 0.5954(7) 0.5747(6) 1.0108(2) 0.080(5) Uani 1 1 d . . .
H13G H 0.5506 0.5609 1.0080 0.120 Uiso 1 1 calc R . .
H13H H 0.6186 0.6203 1.0143 0.120 Uiso 1 1 calc R . .
H13I H 0.5990 0.5514 1.0245 0.120 Uiso 1 1 calc R . .
C134 C 0.5892(5) 0.7804(5) 0.8594(3) 0.096(6) Uani 1 1 d . . .
H13J H 0.5809 0.7920 0.8752 0.143 Uiso 1 1 calc R . .
H13K H 0.5653 0.7890 0.8473 0.143 Uiso 1 1 calc R . .
H13L H 0.6347 0.8054 0.8559 0.143 Uiso 1 1 calc R . .
C135 C 0.2541(6) 0.3655(6) 0.9334(3) 0.062(4) Uani 1 1 d . . .
H13M H 0.2886 0.3992 0.9417 0.074 Uiso 1 1 calc R . .
C136 C 0.1939(7) 0.3450(7) 0.9412(3) 0.080(5) Uani 1 1 d . . .
H13N H 0.1872 0.3662 0.9542 0.096 Uiso 1 1 calc R . .
C137 C 0.1454(7) 0.2970(8) 0.9313(3) 0.078(5) Uani 1 1 d . . .
H13O H 0.1035 0.2818 0.9371 0.094 Uiso 1 1 calc R . .
C138 C 0.1569(5) 0.2699(7) 0.9125(3) 0.080(5) Uani 1 1 d . . .
H13P H 0.1216 0.2352 0.9049 0.096 Uiso 1 1 calc R . .
C139 C 0.2175(5) 0.2894(5) 0.9033(2) 0.055(3) Uani 1 1 d . . .
H13Q H 0.2237 0.2685 0.8901 0.066 Uiso 1 1 calc R . .
C140 C 0.2661(4) 0.3390(4) 0.9141(2) 0.034(3) Uani 1 1 d . . .
O1 O 1.0749(11) 0.9272(10) 0.9627(4) 0.111(7) Uiso 0.50 1 d P . .
C208 C 0.1274(13) 0.1123(13) 0.8728(5) 0.069(7) Uiso 0.50 1 d P . .
C207 C 0.1499(11) 0.0722(11) 0.8645(5) 0.054(6) Uiso 0.50 1 d P . .
C202 C 0.9661(11) 0.8511(11) 0.9725(5) 0.057(6) Uiso 0.50 1 d P . .
O3 O 0.0889(15) 0.0788(15) 0.8869(6) 0.165(11) Uiso 0.50 1 d P . .
C201 C 1.0141(12) 0.8867(13) 0.9542(5) 0.067(7) Uiso 0.50 1 d P . .
C209 C 0.1145(11) 0.1463(12) 0.8559(5) 0.065(7) Uiso 0.50 1 d P . .
C203 C 1.0143(19) 0.9255(19) 0.9419(7) 0.127(13) Uiso 0.50 1 d P . .
O2 O 0.8300(14) 1.3959(14) 0.7892(6) 0.139(9) Uiso 0.50 1 d P . .
O4 O 0.4222(19) 0.628(2) 1.0339(8) 0.215(17) Uiso 0.50 1 d P . .
C212 C 0.4402(16) 0.6036(16) 1.0390(7) 0.095(10) Uiso 0.50 1 d P . .
C204 C 0.796(3) 1.386(3) 0.7706(11) 0.18(2) Uiso 0.50 1 d P . .
C205 C 0.780(2) 1.356(2) 0.7942(9) 0.132(14) Uiso 0.50 1 d P . .
C206 C 0.750(2) 1.352(2) 0.8215(9) 0.159(17) Uiso 0.50 1 d P . .
C211 C 0.420(2) 0.638(2) 1.0581(9) 0.148(16) Uiso 0.50 1 d P . .
C210 C 0.362(2) 0.559(2) 1.0665(8) 0.158(17) Uiso 0.50 1 d P . .

loop_
_atom_site_aniso_label
_atom_site_aniso_U_11
_atom_site_aniso_U_22
_atom_site_aniso_U_33
_atom_site_aniso_U_23
_atom_site_aniso_U_13
_atom_site_aniso_U_12
Ru1 0.0210(4) 0.0201(3) 0.0246(5) -0.0005(3) -0.0005(4) 0.0105(3)
Ru2 0.0185(4) 0.0181(4) 0.0242(4) 0.0021(3) -0.0012(3) 0.0102(3)
Cl1 0.0350(13) 0.0357(13) 0.0278(16) -0.0048(11) 0.0008(11) 0.0201(11)
Cl2 0.0381(13) 0.0412(14) 0.0272(16) 0.0063(12) 0.0069(12) 0.0250(11)
Cl3 0.0328(13) 0.0385(13) 0.0224(15) -0.0045(11) -0.0046(11) 0.0186(11)
Cl4 0.0430(14) 0.0390(14) 0.0257(16) -0.0070(12) -0.0054(12) 0.0258(12)
P1 0.0222(12) 0.0201(12) 0.0294(17) 0.0005(11) -0.0002(11) 0.0086(10)
P2 0.0247(13) 0.0187(12) 0.0307(17) 0.0013(11) 0.0010(12) 0.0098(10)
P3 0.0201(12) 0.0177(12) 0.0309(16) -0.0021(11) -0.0053(11) 0.0098(10)
P4 0.0169(12) 0.0194(12) 0.0319(16) 0.0049(11) 0.0021(11) 0.0094(10)
N1 0.025(4) 0.016(4) 0.031(5) 0.004(3) 0.004(4) 0.015(3)
N2 0.016(4) 0.015(4) 0.036(5) 0.000(4) -0.002(4) 0.004(3)
N3 0.038(5) 0.019(4) 0.040(6) 0.006(4) -0.002(4) 0.014(4)
N4 0.012(4) 0.025(4) 0.044(6) 0.004(4) -0.002(4) 0.007(3)
C1 0.023(5) 0.018(5) 0.062(9) 0.009(5) -0.003(5) 0.008(4)
C2 0.031(5) 0.015(5) 0.045(8) -0.002(5) -0.013(5) 0.011(4)
C3 0.023(5) 0.026(5) 0.035(7) -0.011(5) -0.008(5) 0.009(4)
C4 0.031(6) 0.027(6) 0.069(10) -0.015(6) -0.006(6) 0.011(5)
C5 0.029(6) 0.023(5) 0.097(12) 0.003(7) -0.006(6) 0.012(5)
C6 0.032(6) 0.025(5) 0.058(9) 0.007(6) -0.012(6) 0.010(5)
C7 0.024(5) 0.019(5) 0.050(8) 0.001(5) 0.008(5) 0.014(4)
C8 0.020(5) 0.024(5) 0.058(8) -0.009(5) -0.009(5) 0.014(4)
C9 0.027(6) 0.026(6) 0.070(10) -0.004(6) -0.006(6) 0.011(5)
C10 0.039(6) 0.023(6) 0.102(12) -0.004(7) 0.002(8) 0.017(5)
C11 0.034(6) 0.019(5) 0.077(10) -0.012(6) 0.008(6) 0.016(5)
C12 0.022(5) 0.025(5) 0.034(7) -0.007(5) 0.001(5) 0.010(4)
C13 0.009(4) 0.035(5) 0.031(7) -0.007(5) -0.004(4) 0.012(4)
C14 0.018(5) 0.022(5) 0.041(8) -0.005(5) -0.012(5) 0.006(4)
C15 0.058(8) 0.043(7) 0.094(12) 0.021(7) -0.001(7) 0.029(6)
C16 0.028(5) 0.032(6) 0.065(9) -0.007(6) -0.014(6) 0.014(5)
C17 0.019(5) 0.028(5) 0.071(9) -0.021(6) -0.011(5) 0.008(4)
C18 0.026(5) 0.025(5) 0.055(8) 0.002(5) -0.014(5) 0.015(4)
C19 0.027(5) 0.017(5) 0.016(6) -0.003(4) -0.012(4) 0.005(4)
C20 0.012(4) 0.029(5) 0.043(7) -0.005(5) -0.001(5) 0.006(4)
C21 0.014(4) 0.023(5) 0.040(7) -0.007(5) -0.005(5) 0.004(4)
C22 0.035(6) 0.042(6) 0.032(7) -0.004(5) -0.005(5) 0.021(5)
C23 0.028(5) 0.043(6) 0.024(6) -0.016(5) -0.008(5) 0.026(5)
C24 0.019(5) 0.020(5) 0.033(7) 0.002(4) -0.002(4) 0.010(4)
C25 0.026(5) 0.018(5) 0.029(6) 0.002(4) -0.005(5) 0.012(4)
C26 0.029(5) 0.031(5) 0.037(7) -0.008(5) -0.010(5) 0.017(5)
C27 0.040(6) 0.034(6) 0.025(7) -0.010(5) -0.002(5) 0.021(5)
C28 0.024(5) 0.042(6) 0.025(7) -0.012(5) -0.004(5) 0.018(5)
C29 0.031(5) 0.030(5) 0.015(6) 0.009(4) 0.003(4) 0.019(4)
C30 0.034(6) 0.043(6) 0.055(9) 0.009(6) 0.011(6) 0.019(5)
C31 0.046(7) 0.063(8) 0.052(9) 0.039(7) 0.016(6) 0.040(6)
C32 0.064(8) 0.107(11) 0.041(10) 0.023(8) -0.001(7) 0.057(9)
C33 0.057(8) 0.108(11) 0.030(8) 0.008(7) -0.001(6) 0.052(8)
C34 0.064(7) 0.054(7) 0.056(9) -0.035(6) -0.033(7) 0.042(6)
C35 0.030(6) 0.052(7) 0.031(7) -0.017(5) -0.008(5) 0.021(5)
C36 0.031(6) 0.063(7) 0.040(8) -0.009(6) 0.001(6) 0.022(5)
C37 0.038(6) 0.075(8) 0.028(7) -0.021(6) -0.002(5) 0.027(6)
C38 0.050(7) 0.054(7) 0.042(8) -0.028(6) -0.004(6) 0.024(6)
C39 0.036(7) 0.104(10) 0.070(10) -0.034(8) 0.017(7) 0.018(7)
C40 0.034(5) 0.047(6) 0.023(7) 0.002(5) 0.006(5) 0.022(5)
C41 0.034(6) 0.027(5) 0.058(9) 0.002(5) 0.016(6) 0.022(5)
C42 0.031(6) 0.019(5) 0.069(9) 0.008(5) 0.001(6) 0.016(4)
C43 0.026(5) 0.013(4) 0.035(7) 0.010(4) 0.017(5) 0.015(4)
C44 0.024(5) 0.020(5) 0.040(7) 0.010(5) 0.004(5) 0.013(4)
C45 0.037(6) 0.019(5) 0.044(8) 0.003(5) -0.010(6) 0.012(4)
C46 0.025(5) 0.031(6) 0.078(10) 0.019(6) 0.016(6) 0.015(5)
C47 0.034(6) 0.046(7) 0.078(10) -0.006(7) -0.007(6) 0.016(5)
C48 0.043(6) 0.039(6) 0.023(6) 0.000(5) 0.005(5) 0.027(5)
C49 0.034(6) 0.077(8) 0.033(7) -0.024(6) -0.009(5) 0.035(6)
C50 0.044(6) 0.048(6) 0.034(7) 0.008(5) -0.003(6) 0.027(6)
C51 0.040(7) 0.057(7) 0.060(10) 0.034(7) 0.014(7) 0.028(6)
C52 0.045(8) 0.101(10) 0.041(9) 0.040(8) 0.022(7) 0.045(8)
C53 0.058(8) 0.078(8) 0.029(8) 0.005(6) -0.003(6) 0.046(7)
C54 0.027(5) 0.051(6) 0.029(7) 0.009(6) 0.009(5) 0.020(5)
C55 0.026(5) 0.034(5) 0.021(6) 0.000(5) -0.001(5) 0.014(4)
C56 0.054(7) 0.067(8) 0.033(8) -0.016(6) -0.016(6) 0.043(6)
C57 0.058(7) 0.062(8) 0.038(8) -0.014(6) -0.010(6) 0.039(6)
C58 0.036(6) 0.052(6) 0.025(7) -0.010(5) -0.013(5) 0.027(5)
C59 0.073(9) 0.053(7) 0.078(11) -0.007(7) 0.009(8) 0.040(7)
C60 0.047(7) 0.051(7) 0.052(9) 0.006(6) 0.025(6) 0.021(6)
C61 0.105(11) 0.021(5) 0.033(8) 0.003(5) -0.017(8) 0.023(6)
C62 0.050(6) 0.023(5) 0.033(7) 0.010(5) -0.005(6) 0.015(5)
C63 0.033(5) 0.009(4) 0.031(7) 0.000(4) -0.003(5) 0.003(4)
C64 0.033(5) 0.020(5) 0.048(8) 0.002(5) -0.011(5) 0.012(4)
C65 0.044(7) 0.020(5) 0.087(11) 0.005(6) -0.036(8) 0.002(5)
C66 0.080(10) 0.034(6) 0.069(11) 0.004(7) -0.050(9) 0.016(7)
C67 0.028(5) 0.019(5) 0.028(7) -0.002(4) -0.006(5) 0.012(4)
C68 0.043(6) 0.028(5) 0.046(8) 0.020(5) 0.015(6) 0.022(5)
C69 0.042(6) 0.021(5) 0.033(7) 0.004(5) -0.003(5) 0.016(5)
C70 0.030(5) 0.009(4) 0.024(6) -0.001(4) -0.007(5) 0.000(4)
C71 0.049(7) 0.024(5) 0.053(8) -0.004(5) 0.007(6) 0.017(5)
C72 0.049(7) 0.025(6) 0.046(8) -0.014(5) -0.017(6) 0.008(5)
C73 0.017(5) 0.034(5) 0.029(7) 0.004(5) -0.005(4) 0.013(4)
C74 0.028(6) 0.028(6) 0.064(9) 0.000(6) -0.011(6) 0.006(5)
C75 0.040(6) 0.026(5) 0.042(7) 0.003(5) -0.002(6) 0.018(5)
C76 0.026(5) 0.018(5) 0.025(6) 0.000(4) 0.001(4) 0.008(4)
C77 0.020(5) 0.008(4) 0.031(6) 0.008(4) 0.002(4) 0.001(4)
C78 0.007(4) 0.036(6) 0.021(6) 0.007(5) 0.001(4) 0.006(4)
C79 0.017(5) 0.021(5) 0.029(6) 0.006(5) -0.006(4) 0.004(4)
C80 0.030(5) 0.054(7) 0.036(7) -0.010(5) -0.015(5) 0.025(5)
C81 0.018(5) 0.038(6) 0.025(6) 0.004(5) -0.002(4) 0.013(4)
C82 0.032(5) 0.031(6) 0.037(7) 0.000(5) 0.007(5) 0.011(5)
C83 0.020(5) 0.056(8) 0.078(11) 0.034(8) 0.001(6) 0.010(5)
C84 0.024(5) 0.037(6) 0.042(7) 0.017(5) 0.000(5) 0.014(4)
C85 0.014(5) 0.035(6) 0.045(8) 0.004(5) 0.000(5) 0.008(4)
C86 0.015(5) 0.050(6) 0.040(8) 0.001(6) -0.004(5) 0.010(5)
C87 0.021(6) 0.107(11) 0.019(8) 0.025(8) 0.001(5) 0.013(6)
C88 0.033(6) 0.069(9) 0.056(11) 0.057(9) 0.004(7) 0.003(6)
C89 0.079(10) 0.012(6) 0.116(15) 0.003(7) -0.041(10) 0.001(6)
C90 0.105(13) 0.048(9) 0.111(16) -0.027(10) -0.044(11) 0.050(10)
C91 0.081(11) 0.068(10) 0.125(16) -0.047(11) -0.013(10) 0.035(9)
C92 0.050(7) 0.046(7) 0.088(11) -0.022(7) -0.001(7) 0.022(6)
C93 0.033(6) 0.027(5) 0.047(8) -0.003(5) -0.002(5) 0.015(5)
C94 0.048(7) 0.038(7) 0.065(9) 0.013(6) 0.000(6) 0.018(6)
C95 0.059(8) 0.047(8) 0.170(17) -0.003(9) -0.065(10) 0.009(7)
C96 0.013(4) 0.011(4) 0.045(7) 0.004(4) 0.001(4) -0.001(4)
C97 0.033(6) 0.030(6) 0.049(8) 0.001(6) -0.003(6) 0.010(5)
C98 0.030(6) 0.053(7) 0.033(8) 0.013(6) 0.006(5) 0.015(5)
C99 0.015(4) 0.041(6) 0.019(6) 0.006(5) 0.001(4) 0.013(4)
C100 0.038(6) 0.045(6) 0.018(6) 0.003(5) -0.002(5) 0.024(5)
C101 0.053(7) 0.046(7) 0.082(11) 0.002(7) -0.018(7) 0.031(6)
C102 0.033(6) 0.096(10) 0.106(13) 0.052(9) 0.029(7) 0.031(7)
C103 0.032(5) 0.047(6) 0.031(7) -0.016(5) -0.016(5) 0.028(5)
C104 0.066(9) 0.163(15) 0.032(9) -0.018(9) 0.000(7) 0.072(10)
C105 0.099(10) 0.122(11) 0.048(9) -0.022(8) -0.034(8) 0.092(10)
C106 0.074(9) 0.093(10) 0.113(13) 0.058(9) 0.029(9) 0.066(8)
C107 0.033(6) 0.062(7) 0.025(7) -0.001(6) 0.006(5) 0.028(5)
C108 0.093(11) 0.168(15) 0.028(9) -0.028(9) -0.017(8) 0.091(11)
C109 0.042(7) 0.045(7) 0.090(11) -0.014(7) -0.027(7) 0.008(6)
C110 0.034(5) 0.020(5) 0.028(6) 0.004(4) 0.001(5) 0.017(4)
C111 0.021(5) 0.013(4) 0.037(7) -0.002(4) 0.000(4) 0.007(4)
C112 0.020(5) 0.026(5) 0.040(7) 0.004(5) 0.000(5) 0.010(4)
C113 0.043(6) 0.035(6) 0.045(8) -0.010(5) -0.002(6) 0.022(5)
C114 0.052(7) 0.055(7) 0.063(9) 0.005(7) -0.015(7) 0.036(6)
C115 0.053(7) 0.042(7) 0.068(10) 0.005(6) 0.006(7) 0.036(6)
C116 0.062(8) 0.034(6) 0.064(9) -0.003(6) -0.005(7) 0.027(6)
C117 0.044(6) 0.042(6) 0.041(8) -0.013(5) -0.009(5) 0.032(6)
C118 0.021(5) 0.022(5) 0.028(6) -0.001(4) 0.002(4) 0.008(4)
C119 0.020(5) 0.040(6) 0.042(8) 0.006(5) 0.007(5) 0.008(5)
C120 0.053(8) 0.029(6) 0.054(9) -0.005(6) 0.002(7) -0.001(6)
C121 0.033(6) 0.033(6) 0.080(11) 0.006(7) 0.014(7) 0.001(5)
C122 0.016(5) 0.043(7) 0.111(12) -0.007(8) 0.024(6) 0.002(5)
C123 0.040(6) 0.030(6) 0.047(8) -0.013(5) 0.005(6) 0.007(5)
C124 0.057(7) 0.056(7) 0.044(8) 0.007(6) 0.017(6) 0.027(6)
C125 0.030(6) 0.050(7) 0.045(8) -0.001(6) -0.006(5) 0.018(5)
C126 0.044(7) 0.067(8) 0.071(10) 0.019(7) 0.023(6) 0.028(6)
C127 0.070(8) 0.053(7) 0.027(7) -0.012(6) -0.001(6) 0.029(6)
C128 0.072(8) 0.049(7) 0.061(10) -0.013(7) -0.019(7) 0.027(6)
C129 0.056(7) 0.057(7) 0.085(11) -0.022(7) -0.011(7) 0.044(6)
C130 0.060(8) 0.069(8) 0.081(11) 0.014(7) 0.030(7) 0.046(7)
C131 0.053(8) 0.150(14) 0.025(9) 0.009(8) -0.004(6) 0.041(9)
C132 0.022(5) 0.027(5) 0.066(9) 0.014(6) -0.003(5) 0.012(4)
C133 0.144(13) 0.050(8) 0.021(8) -0.006(6) -0.018(8) 0.030(8)
C134 0.043(7) 0.050(8) 0.172(17) 0.067(10) 0.004(9) 0.007(6)
C135 0.057(8) 0.045(7) 0.083(11) 0.008(7) 0.021(8) 0.025(6)
C136 0.055(9) 0.073(10) 0.117(15) 0.007(9) 0.038(9) 0.035(8)
C137 0.049(9) 0.104(13) 0.097(15) 0.037(11) 0.029(9) 0.050(10)
C138 0.018(6) 0.077(10) 0.101(14) 0.048(10) -0.015(7) -0.008(6)
C139 0.032(6) 0.055(7) 0.074(10) 0.003(7) -0.025(6) 0.018(6)
C140 0.022(5) 0.023(5) 0.052(8) 0.004(5) 0.003(5) 0.008(4)
